data_4106130
loop_
_publ_author_name
'Jacobsen, Christian Borch'
'Nielsen, Martin'
'Worgull, Dennis'
'Zweifel, Theo'
'Fisker, Esben'
'J\/orgensen, Karl Anker'

_publ_section_title
;
 Asymmetric Organocatalytic Monofluorovinylations
;
_journal_coden_ASTM JACSAT
_journal_issue 19
_journal_name_full 'Journal of the American Chemical Society'
_journal_page_first 7398
_journal_page_last 7404
_journal_paper_doi 10.1021/ja110624k
_journal_volume 133
_journal_year 2011
_chemical_absolute_configuration ad
_chemical_formula_sum 'C14 H14 Br F O'
_chemical_formula_weight 297.16
_space_group_IT_number 1
_symmetry_cell_setting triclinic
_symmetry_space_group_name_Hall 'P 1'
_symmetry_space_group_name_H-M 'P 1'
_atom_sites_solution_hydrogens geom
_atom_sites_solution_primary direct
_atom_sites_solution_secondary difmap
_audit_creation_date
;
'Thu Oct 28 09:35:23 2010'
;
_audit_creation_method
;
CrysAlisPro, Oxford Diffraction Ltd.,
Version 1.171.34.39 (release 18-08-2010 CrysAlis171 .NET)
(compiled Aug 18 2010,17:42:00)
;
_cell_angle_alpha 70.347(2)
_cell_angle_beta 89.0054(19)
_cell_angle_gamma 83.0633(19)
_cell_formula_units_Z 2
_cell_length_a 5.60760(13)
_cell_length_b 9.3875(2)
_cell_length_c 12.8524(3)
_cell_measurement_reflns_used 13978
_cell_measurement_temperature 293(2)
_cell_measurement_theta_max 29.2630
_cell_measurement_theta_min 2.3164
_cell_volume 632.30(3)
_computing_cell_refinement
;
CrysAlisPro, Oxford Diffraction Ltd.,
Version 1.171.34.39 (release 18-08-2010 CrysAlis171 .NET)
(compiled Aug 18 2010,17:42:00)
;
_computing_data_collection
;
CrysAlisPro, Oxford Diffraction Ltd.,
Version 1.171.34.39 (release 18-08-2010 CrysAlis171 .NET)
(compiled Aug 18 2010,17:42:00)
;
_computing_data_reduction
;
CrysAlisPro, Oxford Diffraction Ltd.,
Version 1.171.34.39 (release 18-08-2010 CrysAlis171 .NET)
(compiled Aug 18 2010,17:42:00)
;
_computing_structure_refinement 'SHELXL-97 (Sheldrick, 1997)'
_computing_structure_solution 'SHELXS-97 (Sheldrick, 1990)'
_diffrn_ambient_temperature 293(2)
_diffrn_detector_area_resol_mean 10.3590
_diffrn_measured_fraction_theta_full 1.000
_diffrn_measured_fraction_theta_max 0.938
_diffrn_measurement_device_type 'SuperNova, Single source at offset), Atlas'
_diffrn_radiation_monochromator mirror
_diffrn_radiation_source 'SuperNova (Mo) X-ray Source'
_diffrn_radiation_type MoK\a
_diffrn_radiation_wavelength 0.71073
_diffrn_reflns_av_R_equivalents 0.0261
_diffrn_reflns_av_sigmaI/netI 0.0226
_diffrn_reflns_limit_h_max 7
_diffrn_reflns_limit_h_min -7
_diffrn_reflns_limit_k_max 12
_diffrn_reflns_limit_k_min -12
_diffrn_reflns_limit_l_max 16
_diffrn_reflns_limit_l_min -17
_diffrn_reflns_number 27513
_diffrn_reflns_theta_full 25.00
_diffrn_reflns_theta_max 29.33
_diffrn_reflns_theta_min 2.32
_exptl_absorpt_correction_T_max 1.00000
_exptl_absorpt_correction_T_min 0.74324
_exptl_absorpt_correction_type multi-scan
_exptl_absorpt_process_details
;
CrysAlisPro, Oxford Diffraction Ltd.,
Version 1.171.34.39 (release 18-08-2010 CrysAlis171 .NET)
(compiled Aug 18 2010,17:42:00)
empirical absorption correction using spherical harmonics,
 implemented in SCALE3 ABSPACK scaling algorithm.
;
_exptl_crystal_density_diffrn 1.561
_exptl_crystal_description block
_exptl_crystal_F_000 300
_exptl_crystal_size_max 0.15
_exptl_crystal_size_mid 0.13
_exptl_crystal_size_min 0.11
_refine_diff_density_max 0.347
_refine_diff_density_min -0.281
_refine_diff_density_rms 0.043
_refine_ls_abs_structure_details 'Flack H D (1983), Acta Cryst. A39, 876-881'
_refine_ls_abs_structure_Flack -0.003(7)
_refine_ls_extinction_method none
_refine_ls_goodness_of_fit_ref 0.826
_refine_ls_hydrogen_treatment constr
_refine_ls_matrix_type full
_refine_ls_number_parameters 307
_refine_ls_number_reflns 6201
_refine_ls_number_restraints 3
_refine_ls_restrained_S_all 0.826
_refine_ls_R_factor_all 0.0411
_refine_ls_R_factor_gt 0.0298
_refine_ls_shift/su_max 0.020
_refine_ls_shift/su_mean 0.004
_refine_ls_structure_factor_coef Fsqd
_refine_ls_weighting_details 'calc w=1/[\s^2^(Fo^2^)+(0.1000P)^2^+0.0000P] where P=(Fo^2^+2Fc^2^)/3'
_refine_ls_weighting_scheme calc
_refine_ls_wR_factor_gt 0.0967
_refine_ls_wR_factor_ref 0.1112
_reflns_number_gt 5156
_reflns_number_total 6201
_reflns_threshold_expression >2sigma(I)
_cod_data_source_file ja110624k_si_002.cif
_cod_data_source_block shelxl
_cod_database_code 4106130

loop_
_symmetry_equiv_pos_as_xyz
'x, y, z'

loop_
_atom_site_label
_atom_site_type_symbol
_atom_site_fract_x
_atom_site_fract_y
_atom_site_fract_z
_atom_site_U_iso_or_equiv
_atom_site_adp_type
_atom_site_occupancy
_atom_site_symmetry_multiplicity
_atom_site_calc_flag
_atom_site_refinement_flags
Br1 Br 0.84908(4) 0.98073(3) 0.29073(2) 0.05816(13) Uani 1 1 d .
Br2 Br -0.77802(4) -0.17714(3) 0.92549(2) 0.05934(13) Uani 1 1 d .
C15 C -0.6190(8) -0.0191(4) 0.9452(4) 0.0445(9) Uani 1 1 d .
C1 C 0.6920(7) 0.8222(5) 0.2733(3) 0.0407(8) Uani 1 1 d .
F2 F -0.0222(6) 0.5087(4) 0.9854(2) 0.0696(8) Uani 1 1 d .
F1 F 0.1204(7) 0.2782(4) 0.2409(2) 0.0740(9) Uani 1 1 d .
C4 C 0.4508(8) 0.5964(5) 0.2406(4) 0.0387(9) Uani 1 1 d .
C18 C -0.3757(9) 0.2007(5) 0.9807(4) 0.0420(10) Uani 1 1 d .
C27 C -0.1873(8) 0.7199(5) 0.6494(3) 0.0490(9) Uani 1 1 d .
C17 C -0.3072(9) 0.1391(5) 0.8989(4) 0.0488(10) Uani 1 1 d .
H17 H -0.1772 0.1722 0.8554 0.059 Uiso 1 1 calc R
C6 C 0.4983(8) 0.7746(5) 0.3386(3) 0.0466(10) Uani 1 1 d .
H6 H 0.4500 0.8159 0.3931 0.056 Uiso 1 1 calc R
C7 C 0.3296(8) 0.4795(5) 0.2175(3) 0.0458(9) Uani 1 1 d .
H7 H 0.3294 0.4834 0.1442 0.055 Uiso 1 1 calc R
C5 C 0.3772(7) 0.6632(5) 0.3205(3) 0.0434(9) Uani 1 1 d .
H5 H 0.2441 0.6324 0.3625 0.052 Uiso 1 1 calc R
C26 C 0.0594(11) 0.6964(6) 0.6083(5) 0.0656(14) Uani 1 1 d .
H26A H 0.1621 0.7582 0.6299 0.079 Uiso 1 1 calc R
H26B H 0.0536 0.7288 0.5282 0.079 Uiso 1 1 calc R
C16 C -0.4281(8) 0.0303(5) 0.8811(3) 0.0478(10) Uani 1 1 d .
H16 H -0.3804 -0.0096 0.8258 0.057 Uiso 1 1 calc R
C24 C 0.1439(8) 0.4627(5) 0.7789(4) 0.0538(11) Uani 1 1 d .
H24A H 0.2418 0.5129 0.8141 0.065 Uiso 1 1 calc R
H24B H 0.2055 0.3553 0.8032 0.065 Uiso 1 1 calc R
C20 C -0.6946(8) 0.0406(5) 1.0270(4) 0.0488(10) Uani 1 1 d .
H20 H -0.8259 0.0076 1.0697 0.059 Uiso 1 1 calc R
C14 C -0.0811(8) 0.3439(5) 0.4326(3) 0.0502(10) Uani 1 1 d .
H14B H -0.1294 0.4528 0.4113 0.060 Uiso 1 1 calc R
H14A H -0.1727 0.3054 0.3868 0.060 Uiso 1 1 calc R
C2 C 0.7671(9) 0.7607(5) 0.1931(3) 0.0492(10) Uani 1 1 d .
H2 H 0.8975 0.7939 0.1498 0.059 Uiso 1 1 calc R
C9 C 0.1895(8) 0.3166(5) 0.4088(3) 0.0392(9) Uani 1 1 d .
H9 H 0.2757 0.3787 0.4396 0.047 Uiso 1 1 calc R
C19 C -0.5732(10) 0.1484(5) 1.0437(3) 0.0478(10) Uani 1 1 d .
H19 H -0.6231 0.1886 1.0986 0.057 Uiso 1 1 calc R
C23 C -0.1163(8) 0.4807(5) 0.8154(3) 0.0415(10) Uani 1 1 d .
H23 H -0.2105 0.4227 0.7842 0.050 Uiso 1 1 calc R
C3 C 0.6467(9) 0.6495(5) 0.1778(3) 0.0463(10) Uani 1 1 d .
H3 H 0.6981 0.6085 0.1235 0.056 Uiso 1 1 calc R
C22 C -0.1382(8) 0.4227(5) 0.9391(4) 0.0473(10) Uani 1 1 d .
C28 C -0.2235(8) 0.6509(5) 0.7700(4) 0.0484(9) Uani 1 1 d .
H28A H -0.3941 0.6593 0.7842 0.058 Uiso 1 1 calc R
H28B H -0.1482 0.7070 0.8087 0.058 Uiso 1 1 calc R
C10 C 0.2900(8) 0.1507(5) 0.4647(4) 0.0481(9) Uani 1 1 d .
H10A H 0.4609 0.1375 0.4520 0.058 Uiso 1 1 calc R
H10B H 0.2128 0.0871 0.4330 0.058 Uiso 1 1 calc R
C8 C 0.2215(8) 0.3704(5) 0.2866(4) 0.0475(11) Uani 1 1 d .
C21 C -0.2457(9) 0.3116(5) 1.0068(4) 0.0492(10) Uani 1 1 d .
H21 H -0.2383 0.3021 1.0811 0.059 Uiso 1 1 calc R
C13 C -0.1454(7) 0.2696(5) 0.5525(4) 0.0509(9) Uani 1 1 d .
O2 O -0.3527(6) 0.7969(4) 0.5875(3) 0.0784(9) Uani 1 1 d .
C12 C -0.0208(10) 0.1146(6) 0.6101(4) 0.0621(13) Uani 1 1 d .
H12A H -0.0923 0.0418 0.5857 0.075 Uiso 1 1 calc R
H12B H -0.0445 0.0886 0.6889 0.075 Uiso 1 1 calc R
C11 C 0.2476(8) 0.1013(5) 0.5889(3) 0.0519(10) Uani 1 1 d .
H11A H 0.3188 -0.0033 0.6240 0.062 Uiso 1 1 calc R
H11B H 0.3238 0.1652 0.6206 0.062 Uiso 1 1 calc R
C25 C 0.1643(8) 0.5299(5) 0.6548(4) 0.0571(11) Uani 1 1 d .
H25A H 0.0817 0.4717 0.6203 0.069 Uiso 1 1 calc R
H25B H 0.3324 0.5206 0.6360 0.069 Uiso 1 1 calc R
O1 O -0.2902(6) 0.3327(4) 0.5969(3) 0.0795(9) Uani 1 1 d .

loop_
_atom_site_aniso_label
_atom_site_aniso_U_11
_atom_site_aniso_U_22
_atom_site_aniso_U_33
_atom_site_aniso_U_23
_atom_site_aniso_U_13
_atom_site_aniso_U_12
Br1 0.0647(3) 0.0507(2) 0.0622(2) -0.01689(18) -0.00150(19) -0.0246(2)
Br2 0.0596(3) 0.0558(3) 0.0702(3) -0.0258(2) 0.0031(2) -0.0227(2)
C15 0.051(2) 0.0296(19) 0.047(2) -0.0039(16) -0.0017(18) -0.0072(18)
C1 0.039(2) 0.045(2) 0.041(2) -0.0151(17) 0.0009(15) -0.0150(17)
F2 0.094(2) 0.0710(18) 0.0542(14) -0.0240(12) -0.0047(13) -0.0421(16)
F1 0.104(2) 0.084(2) 0.0571(16) -0.0383(14) 0.0134(15) -0.0568(18)
C4 0.0373(19) 0.038(2) 0.037(2) -0.0058(15) 0.0003(15) -0.0083(16)
C18 0.048(2) 0.040(2) 0.037(2) -0.0129(17) 0.0001(17) -0.0045(19)
C27 0.048(2) 0.0382(16) 0.056(2) -0.0104(15) 0.0005(16) -0.0047(14)
C17 0.052(2) 0.048(2) 0.053(2) -0.0210(19) 0.018(2) -0.020(2)
C6 0.049(2) 0.042(2) 0.052(2) -0.0202(19) 0.0080(19) -0.009(2)
C7 0.051(2) 0.053(2) 0.0383(19) -0.0194(16) 0.0027(15) -0.0140(18)
C5 0.037(2) 0.047(2) 0.047(2) -0.0176(18) 0.0101(17) -0.0080(18)
C26 0.061(3) 0.052(3) 0.071(3) -0.003(2) 0.012(2) -0.011(2)
C16 0.054(3) 0.049(3) 0.046(2) -0.0221(19) 0.0114(19) -0.014(2)
C24 0.044(2) 0.049(3) 0.067(3) -0.020(2) 0.000(2) 0.001(2)
C20 0.043(2) 0.055(3) 0.047(2) -0.0156(18) 0.0154(17) -0.011(2)
C14 0.039(2) 0.053(3) 0.051(2) -0.0099(19) 0.0034(18) -0.0018(19)
C2 0.051(2) 0.051(2) 0.045(2) -0.0117(18) 0.0079(18) -0.018(2)
C9 0.037(2) 0.045(2) 0.041(2) -0.0174(16) 0.0065(16) -0.0167(17)
C19 0.059(3) 0.050(2) 0.0355(19) -0.0133(17) 0.0071(18) -0.013(2)
C23 0.047(2) 0.0336(17) 0.045(2) -0.0124(16) -0.0024(17) -0.0105(17)
C3 0.052(3) 0.049(2) 0.042(2) -0.0183(18) 0.0115(18) -0.010(2)
C22 0.054(3) 0.051(2) 0.045(2) -0.0233(18) -0.0008(18) -0.012(2)
C28 0.043(2) 0.0453(19) 0.059(2) -0.0212(17) 0.0047(16) -0.0033(16)
C10 0.043(2) 0.047(2) 0.057(2) -0.0213(17) 0.0081(16) -0.0057(16)
C8 0.054(3) 0.048(2) 0.047(2) -0.0197(18) 0.0007(18) -0.0221(19)
C21 0.063(3) 0.043(2) 0.043(2) -0.0146(16) 0.0009(17) -0.0105(19)
C13 0.0368(17) 0.056(2) 0.061(2) -0.0182(17) 0.0059(15) -0.0124(14)
O2 0.0666(18) 0.0743(19) 0.0740(18) -0.0031(14) -0.0107(14) 0.0075(14)
C12 0.064(3) 0.061(3) 0.058(3) -0.012(2) 0.017(2) -0.018(2)
C11 0.055(2) 0.047(2) 0.049(2) -0.0092(16) -0.0008(16) -0.0086(16)
C25 0.044(2) 0.063(3) 0.068(3) -0.028(2) 0.0200(18) -0.0089(17)
O1 0.0642(17) 0.091(2) 0.090(2) -0.0413(18) 0.0320(15) -0.0070(15)

loop_
_atom_type_symbol
_atom_type_description
_atom_type_scat_dispersion_real
_atom_type_scat_dispersion_imag
_atom_type_scat_source
C C 0.0033 0.0016 'International Tables Vol C Tables 4.2.6.8 and 6.1.1.4'
H H 0.0000 0.0000 'International Tables Vol C Tables 4.2.6.8 and 6.1.1.4'
O O 0.0106 0.0060 'International Tables Vol C Tables 4.2.6.8 and 6.1.1.4'
Br Br -0.2901 2.4595 'International Tables Vol C Tables 4.2.6.8 and 6.1.1.4'
F F 0.0171 0.0103 'International Tables Vol C Tables 4.2.6.8 and 6.1.1.4'

loop_
_geom_angle_atom_site_label_1
_geom_angle_atom_site_label_2
_geom_angle_atom_site_label_3
_geom_angle
C16 C15 C20 121.0(4)
C16 C15 Br2 119.8(3)
C20 C15 Br2 119.2(3)
C2 C1 C6 121.4(4)
C2 C1 Br1 119.3(3)
C6 C1 Br1 119.2(3)
C3 C4 C5 116.8(4)
C3 C4 C7 118.9(4)
C5 C4 C7 124.2(4)
C17 C18 C19 117.5(4)
C17 C18 C21 123.4(5)
C19 C18 C21 119.1(4)
O2 C27 C28 120.9(4)
O2 C27 C26 121.7(4)
C28 C27 C26 117.4(4)
C16 C17 C18 121.2(4)
C1 C6 C5 118.3(4)
C8 C7 C4 128.6(4)
C6 C5 C4 121.8(4)
C27 C26 C25 110.9(4)
C15 C16 C17 119.6(4)
C25 C24 C23 112.0(4)
C19 C20 C15 118.8(4)
C13 C14 C9 114.5(3)
C3 C2 C1 119.2(4)
C8 C9 C10 112.9(4)
C8 C9 C14 109.0(4)
C10 C9 C14 111.0(4)
C20 C19 C18 122.0(4)
C22 C23 C24 112.7(4)
C22 C23 C28 109.1(4)
C24 C23 C28 109.9(4)
C2 C3 C4 122.4(4)
C21 C22 F2 117.1(4)
C21 C22 C23 132.8(4)
F2 C22 C23 110.1(4)
C27 C28 C23 112.0(3)
C9 C10 C11 110.5(4)
C7 C8 F1 115.7(4)
C7 C8 C9 134.3(4)
F1 C8 C9 109.9(3)
C22 C21 C18 128.6(4)
O1 C13 C12 122.3(4)
O1 C13 C14 121.5(4)
C12 C13 C14 116.2(4)
C13 C12 C11 112.8(4)
C12 C11 C10 110.0(4)
C24 C25 C26 113.0(4)

loop_
_geom_bond_atom_site_label_1
_geom_bond_atom_site_label_2
_geom_bond_distance
Br1 C1 1.894(4)
Br2 C15 1.908(4)
C15 C16 1.368(6)
C15 C20 1.387(6)
C1 C2 1.379(6)
C1 C6 1.384(6)
F2 C22 1.376(5)
F1 C8 1.374(5)
C4 C3 1.392(7)
C4 C5 1.406(6)
C4 C7 1.469(7)
C18 C17 1.389(6)
C18 C19 1.398(7)
C18 C21 1.468(7)
C27 O2 1.221(5)
C27 C28 1.486(6)
C27 C26 1.490(7)
C17 C16 1.373(7)
C6 C5 1.396(7)
C7 C8 1.314(6)
C26 C25 1.519(7)
C24 C25 1.514(6)
C24 C23 1.532(6)
C20 C19 1.361(7)
C14 C13 1.519(6)
C14 C9 1.550(6)
C2 C3 1.377(7)
C9 C8 1.494(6)
C9 C10 1.519(7)
C23 C22 1.505(6)
C23 C28 1.552(6)
C22 C21 1.316(6)
C10 C11 1.528(6)
C13 O1 1.196(5)
C13 C12 1.484(7)
C12 C11 1.522(7)
